data_7714067
loop_
_publ_author_name
'Hejda, Martin'
'Dole\<zal, Luk\'a\<s'
'Blahut, Jan'
'Hupf, Emanuel'
'Tydlitat, Jiri'
'Jambor, Roman'
'R\%u\<zi\<cka, Ale\<s'
'Beckmann, Jens'
'Dost\'al, Libor'

_publ_section_title
;
 N-Coordinated Tellurenium(II) and Telluronium(IV) cations: Synthesis,
 Structure and Hydrolysis.
;
_journal_name_full 'Dalton Transactions'
_journal_paper_doi 10.1039/D3DT02404K
_journal_year 2023
_chemical_formula_moiety 'C16 H23 N2 Te, C H2 Cl2, Br'
_chemical_formula_sum 'C17 H25 Br Cl2 N2 Te'
_chemical_formula_weight 535.80
_space_group_crystal_system monoclinic
_space_group_IT_number 14
_space_group_name_Hall '-P 2yn'
_space_group_name_H-M_alt 'P 1 21/n 1'
_atom_sites_solution_hydrogens geom
_audit_creation_method 'APEX3 v2016.5-0'
_audit_update_record
;
2023-04-08 deposited with the CCDC.	2023-09-28 downloaded from the CCDC.
;
_cell_angle_alpha 90
_cell_angle_beta 92.117(2)
_cell_angle_gamma 90
_cell_formula_units_Z 4
_cell_length_a 11.2776(7)
_cell_length_b 15.3893(11)
_cell_length_c 12.0866(9)
_cell_measurement_reflns_used 59677
_cell_measurement_temperature 150(2)
_cell_measurement_theta_max 26.5
_cell_measurement_theta_min 1
_cell_volume 2096.3(3)
_computing_cell_refinement 'APEX3 v2016.5-0 (Bruker AXS)'
_computing_data_collection 'Bruker Instrument Service vV6.2.3'
_computing_data_reduction 'SAINT V8.37A (Bruker AXS Inc., 2015)'
_computing_molecular_graphics 'Platon (Spek, 2009)'
_computing_publication_material 'Platon (Spek, 2009)'
_computing_structure_refinement 'SHELXL-2016/6 (Sheldrick, 2016)'
_computing_structure_solution 'XT, VERSION 2014/5'
_diffrn_ambient_temperature 150(2)
_diffrn_detector_area_resol_mean 10.4167
_diffrn_measured_fraction_theta_full 0.999
_diffrn_measured_fraction_theta_max 0.999
_diffrn_measurement_device_type 'Bruker D8 - Venture'
_diffrn_measurement_method '\f and \w scans to fill the Ewald sphere'
_diffrn_radiation_type MoK\a
_diffrn_radiation_wavelength 0.71073
_diffrn_reflns_av_R_equivalents 0.0702
_diffrn_reflns_av_unetI/netI 0.0278
_diffrn_reflns_Laue_measured_fraction_full 0.999
_diffrn_reflns_Laue_measured_fraction_max 0.999
_diffrn_reflns_limit_h_max 13
_diffrn_reflns_limit_h_min -14
_diffrn_reflns_limit_k_max 19
_diffrn_reflns_limit_k_min -19
_diffrn_reflns_limit_l_max 15
_diffrn_reflns_limit_l_min -15
_diffrn_reflns_number 53971
_diffrn_reflns_point_group_measured_fraction_full 0.999
_diffrn_reflns_point_group_measured_fraction_max 0.999
_diffrn_reflns_theta_full 25.242
_diffrn_reflns_theta_max 26.498
_diffrn_reflns_theta_min 2.426
_diffrn_source 'sealed X-ray tube'
_exptl_absorpt_coefficient_mu 3.581
_exptl_absorpt_correction_T_max 0.7456
_exptl_absorpt_correction_T_min 0.4585
_exptl_absorpt_correction_type multi-scan
_exptl_absorpt_process_details
;
SADABS-2016/2 - Bruker AXS area detector
scaling and absorption correction
;
_exptl_crystal_colour 'fluorescent light green'
_exptl_crystal_density_diffrn 1.698
_exptl_crystal_description block
_exptl_crystal_F_000 1048
_exptl_crystal_size_max 0.505
_exptl_crystal_size_mid 0.270
_exptl_crystal_size_min 0.200
_refine_diff_density_max 0.786
_refine_diff_density_min -1.691
_refine_diff_density_rms 0.124
_refine_ls_extinction_method none
_refine_ls_goodness_of_fit_ref 1.075
_refine_ls_hydrogen_treatment constr
_refine_ls_matrix_type full
_refine_ls_number_parameters 214
_refine_ls_number_reflns 4338
_refine_ls_number_restraints 177
_refine_ls_restrained_S_all 1.055
_refine_ls_R_factor_all 0.0451
_refine_ls_R_factor_gt 0.0348
_refine_ls_shift/su_max 0.001
_refine_ls_shift/su_mean 0.000
_refine_ls_structure_factor_coef Fsqd
_refine_ls_weighting_details 'w=1/[\s^2^(Fo^2^)+(0.0518P)^2^+5.6871P] where P=(Fo^2^+2Fc^2^)/3'
_refine_ls_weighting_scheme calc
_refine_ls_wR_factor_gt 0.0945
_refine_ls_wR_factor_ref 0.0990
_reflns_Friedel_coverage 0.000
_reflns_number_gt 3678
_reflns_number_total 4338
_reflns_threshold_expression 'I > 2\s(I)'
_cod_data_source_file d3dt02404k2.cif
_cod_data_source_block mo_ld171103Te1
_cod_original_sg_symbol_H-M 'P 21/n'
_cod_database_code 7714067
_shelx_shelxl_version_number 2016/6
_shelx_space_group_comment
;
The symmetry employed for this shelxl refinement is uniquely defined
by the following loop, which should always be used as a source of
symmetry information in preference to the above space-group names.
They are only intended as comments.
;
_exptl_absorpt_special_details
;
The ratio of minimum to maximum
apparent transmission was 0.615
;

loop_
_space_group_symop_operation_xyz
'x, y, z'
'-x+1/2, y+1/2, -z+1/2'
'-x, -y, -z'
'x-1/2, -y-1/2, z-1/2'

loop_
_atom_site_label
_atom_site_type_symbol
_atom_site_fract_x
_atom_site_fract_y
_atom_site_fract_z
_atom_site_U_iso_or_equiv
_atom_site_adp_type
_atom_site_occupancy
_atom_site_site_symmetry_order
_atom_site_calc_flag
_atom_site_refinement_flags_posn
_atom_site_refinement_flags_adp
_atom_site_refinement_flags_occupancy
_atom_site_disorder_assembly
_atom_site_disorder_group
Te1 Te 0.65478(2) 0.69140(2) 0.36482(2) 0.01939(10) Uani 1 1 d . . . . .
Cl1 Cl 0.44344(15) 0.92422(13) 0.34087(14) 0.0635(4) Uani 1 1 d . . . . .
Br1 Br 0.64109(4) 0.36727(3) 0.18110(4) 0.03816(14) Uani 1 1 d . . . . .
C1 C 0.5075(3) 0.6184(2) 0.3883(3) 0.0166(7) Uani 1 1 d . . . . .
N1 N 0.6116(3) 0.7128(2) 0.5461(3) 0.0197(7) Uani 1 1 d . . . . .
C2 C 0.4597(3) 0.5688(2) 0.3003(3) 0.0188(8) Uani 1 1 d . . . . .
Cl2 Cl 0.53578(18) 0.98182(16) 0.13496(17) 0.0821(6) Uani 1 1 d . . . . .
N2 N 0.6134(3) 0.6257(2) 0.1966(3) 0.0186(7) Uani 1 1 d . . . . .
C3 C 0.3590(4) 0.5195(3) 0.3178(4) 0.0232(8) Uani 1 1 d . . . . .
H3 H 0.325051 0.485300 0.259344 0.028 Uiso 1 1 calc R U . . .
C6 C 0.4582(3) 0.6184(3) 0.4915(3) 0.0191(8) Uani 1 1 d . . . . .
C5 C 0.3564(4) 0.5688(3) 0.5077(4) 0.0220(8) Uani 1 1 d . . . . .
H5 H 0.320805 0.568473 0.577672 0.026 Uiso 1 1 calc R U . . .
C4 C 0.3076(4) 0.5198(3) 0.4204(4) 0.0253(9) Uani 1 1 d . . . . .
H4 H 0.238319 0.486255 0.431200 0.030 Uiso 1 1 calc R U . . .
C8 C 0.6865(4) 0.6387(3) 0.0977(3) 0.0237(9) Uani 1 1 d . . . . .
C7 C 0.5231(4) 0.5748(3) 0.1989(3) 0.0209(8) Uani 1 1 d . . . . .
H7 H 0.498706 0.542070 0.135487 0.025 Uiso 1 1 calc R U . . .
C9 C 0.8135(4) 0.6161(5) 0.1340(5) 0.0571(18) Uani 1 1 d . . . . .
H9A H 0.816666 0.556046 0.161031 0.086 Uiso 1 1 calc R U . . .
H9B H 0.840526 0.655505 0.193471 0.086 Uiso 1 1 calc R U . . .
H9C H 0.865151 0.622148 0.071030 0.086 Uiso 1 1 calc R U . . .
C10 C 0.6760(5) 0.7340(3) 0.0645(4) 0.0417(13) Uani 1 1 d . . . . .
H10A H 0.718838 0.743813 -0.003396 0.063 Uiso 1 1 calc R U . . .
H10B H 0.710170 0.770415 0.124049 0.063 Uiso 1 1 calc R U . . .
H10C H 0.592130 0.748930 0.051651 0.063 Uiso 1 1 calc R U . . .
C11 C 0.6464(4) 0.5809(3) 0.0010(4) 0.0307(10) Uani 1 1 d . . . . .
H11A H 0.565660 0.596907 -0.023817 0.046 Uiso 1 1 calc R U . . .
H11B H 0.647702 0.519986 0.024696 0.046 Uiso 1 1 calc R U . . .
H11C H 0.700222 0.588583 -0.060123 0.046 Uiso 1 1 calc R U . . .
C12 C 0.5194(4) 0.6707(3) 0.5753(3) 0.0203(8) Uani 1 1 d . . . . .
H12 H 0.492593 0.673740 0.648760 0.024 Uiso 1 1 calc R U . . .
C13 C 0.6850(4) 0.7690(3) 0.6229(3) 0.0254(9) Uani 1 1 d . . . . .
C14 C 0.8133(4) 0.7394(4) 0.6137(5) 0.0439(13) Uani 1 1 d . . . . .
H14A H 0.838398 0.748558 0.537784 0.066 Uiso 1 1 calc R U . . .
H14B H 0.819490 0.677561 0.632257 0.066 Uiso 1 1 calc R U . . .
H14C H 0.864408 0.773114 0.665035 0.066 Uiso 1 1 calc R U . . .
C15 C 0.6715(5) 0.8615(3) 0.5810(4) 0.0338(11) Uani 1 1 d . . . . .
H15A H 0.695016 0.864367 0.503819 0.051 Uiso 1 1 calc R U . . .
H15B H 0.722300 0.900129 0.626459 0.051 Uiso 1 1 calc R U . . .
H15C H 0.588602 0.879683 0.585624 0.051 Uiso 1 1 calc R U . . .
C16 C 0.6453(6) 0.7623(4) 0.7419(4) 0.0548(17) Uani 1 1 d . . . . .
H16A H 0.568525 0.791366 0.748222 0.082 Uiso 1 1 calc R U . . .
H16B H 0.704274 0.790212 0.791727 0.082 Uiso 1 1 calc R U . . .
H16C H 0.637546 0.700944 0.762201 0.082 Uiso 1 1 calc R U . . .
C17 C 0.5454(5) 0.9048(4) 0.2407(5) 0.0413(12) Uani 1 1 d . . . . .
H17A H 0.531564 0.846183 0.208968 0.050 Uiso 1 1 calc R U . . .
H17B H 0.626417 0.905763 0.275273 0.050 Uiso 1 1 calc R U . . .

loop_
_atom_site_aniso_label
_atom_site_aniso_U_11
_atom_site_aniso_U_22
_atom_site_aniso_U_33
_atom_site_aniso_U_23
_atom_site_aniso_U_13
_atom_site_aniso_U_12
Te1 0.02074(15) 0.02020(15) 0.01721(15) -0.00144(10) 0.00052(9) -0.00598(10)
Cl1 0.0560(9) 0.0802(12) 0.0552(10) -0.0090(9) 0.0136(7) 0.0148(8)
Br1 0.0362(3) 0.0430(3) 0.0358(3) 0.0054(2) 0.0085(2) 0.0077(2)
C1 0.0137(17) 0.0168(18) 0.0193(18) -0.0011(14) -0.0017(13) 0.0006(14)
N1 0.0241(16) 0.0203(16) 0.0146(16) -0.0020(13) -0.0025(13) -0.0027(13)
C2 0.0199(18) 0.0151(18) 0.0212(19) -0.0009(15) -0.0019(15) 0.0002(14)
Cl2 0.0705(12) 0.1138(17) 0.0609(11) 0.0380(11) -0.0125(9) -0.0016(11)
N2 0.0212(16) 0.0185(16) 0.0158(16) -0.0019(13) -0.0015(12) 0.0010(13)
C3 0.0216(19) 0.0192(19) 0.028(2) -0.0015(16) -0.0066(16) -0.0022(15)
C6 0.0210(19) 0.0159(18) 0.0203(19) -0.0013(15) -0.0005(15) 0.0001(14)
C5 0.0210(19) 0.0199(19) 0.025(2) 0.0014(16) 0.0049(15) -0.0004(15)
C4 0.021(2) 0.024(2) 0.032(2) 0.0028(17) 0.0018(16) -0.0042(16)
C8 0.023(2) 0.032(2) 0.016(2) -0.0037(17) 0.0016(15) -0.0014(17)
C7 0.027(2) 0.0171(18) 0.0180(19) -0.0039(15) -0.0048(15) 0.0002(15)
C9 0.024(2) 0.120(6) 0.027(3) -0.010(3) 0.002(2) 0.006(3)
C10 0.066(4) 0.030(3) 0.031(3) 0.003(2) 0.021(2) -0.011(2)
C11 0.039(3) 0.035(2) 0.018(2) -0.0067(18) 0.0032(18) -0.005(2)
C12 0.025(2) 0.0213(19) 0.0154(19) -0.0021(15) 0.0040(15) -0.0004(15)
C13 0.033(2) 0.027(2) 0.0155(19) -0.0029(16) -0.0040(16) -0.0094(17)
C14 0.033(2) 0.038(3) 0.059(4) -0.015(3) -0.021(2) 0.000(2)
C15 0.044(3) 0.022(2) 0.035(3) -0.0067(19) -0.004(2) -0.0062(19)
C16 0.079(4) 0.068(4) 0.017(2) -0.008(2) 0.000(2) -0.041(3)
C17 0.033(3) 0.049(3) 0.042(3) -0.002(2) 0.000(2) 0.005(2)

loop_
_atom_type_symbol
_atom_type_description
_atom_type_scat_dispersion_real
_atom_type_scat_dispersion_imag
_atom_type_scat_source
C C 0.0033 0.0016 'International Tables Vol C Tables 4.2.6.8 and 6.1.1.4'
H H 0.0000 0.0000 'International Tables Vol C Tables 4.2.6.8 and 6.1.1.4'
Cl Cl 0.1484 0.1585 'International Tables Vol C Tables 4.2.6.8 and 6.1.1.4'
N N 0.0061 0.0033 'International Tables Vol C Tables 4.2.6.8 and 6.1.1.4'
Te Te -0.5308 1.6751 'International Tables Vol C Tables 4.2.6.8 and 6.1.1.4'
Br Br -0.2901 2.4595 'International Tables Vol C Tables 4.2.6.8 and 6.1.1.4'

loop_
_geom_angle_atom_site_label_1
_geom_angle_atom_site_label_2
_geom_angle_atom_site_label_3
_geom_angle
_geom_angle_site_symmetry_1
_geom_angle_site_symmetry_3
_geom_angle_publ_flag
C1 Te1 N1 75.05(14) . . ?
C1 Te1 N2 74.98(14) . . ?
N1 Te1 N2 150.02(12) . . ?
C6 C1 C2 121.9(4) . . ?
C6 C1 Te1 118.9(3) . . ?
C2 C1 Te1 119.2(3) . . ?
C12 N1 C13 123.8(4) . . ?
C12 N1 Te1 113.2(3) . . ?
C13 N1 Te1 123.1(3) . . ?
C3 C2 C1 118.4(4) . . ?
C3 C2 C7 126.8(4) . . ?
C1 C2 C7 114.9(3) . . ?
C7 N2 C8 124.1(3) . . ?
C7 N2 Te1 112.5(3) . . ?
C8 N2 Te1 123.3(2) . . ?
C4 C3 C2 120.3(4) . . ?
C4 C3 H3 119.8 . . ?
C2 C3 H3 119.8 . . ?
C1 C6 C5 119.0(4) . . ?
C1 C6 C12 115.7(3) . . ?
C5 C6 C12 125.3(4) . . ?
C4 C5 C6 119.5(4) . . ?
C4 C5 H5 120.2 . . ?
C6 C5 H5 120.2 . . ?
C3 C4 C5 120.8(4) . . ?
C3 C4 H4 119.6 . . ?
C5 C4 H4 119.6 . . ?
N2 C8 C10 107.5(3) . . ?
N2 C8 C9 106.2(4) . . ?
C10 C8 C9 111.0(5) . . ?
N2 C8 C11 112.3(3) . . ?
C10 C8 C11 110.0(4) . . ?
C9 C8 C11 109.7(4) . . ?
N2 C7 C2 118.4(4) . . ?
N2 C7 H7 120.8 . . ?
C2 C7 H7 120.8 . . ?
C8 C9 H9A 109.5 . . ?
C8 C9 H9B 109.5 . . ?
H9A C9 H9B 109.5 . . ?
C8 C9 H9C 109.5 . . ?
H9A C9 H9C 109.5 . . ?
H9B C9 H9C 109.5 . . ?
C8 C10 H10A 109.5 . . ?
C8 C10 H10B 109.5 . . ?
H10A C10 H10B 109.5 . . ?
C8 C10 H10C 109.5 . . ?
H10A C10 H10C 109.5 . . ?
H10B C10 H10C 109.5 . . ?
C8 C11 H11A 109.5 . . ?
C8 C11 H11B 109.5 . . ?
H11A C11 H11B 109.5 . . ?
C8 C11 H11C 109.5 . . ?
H11A C11 H11C 109.5 . . ?
H11B C11 H11C 109.5 . . ?
N1 C12 C6 117.3(4) . . ?
N1 C12 H12 121.4 . . ?
C6 C12 H12 121.4 . . ?
N1 C13 C15 106.8(3) . . ?
N1 C13 C14 106.6(4) . . ?
C15 C13 C14 109.8(4) . . ?
N1 C13 C16 111.8(4) . . ?
C15 C13 C16 110.4(4) . . ?
C14 C13 C16 111.2(5) . . ?
C13 C14 H14A 109.5 . . ?
C13 C14 H14B 109.5 . . ?
H14A C14 H14B 109.5 . . ?
C13 C14 H14C 109.5 . . ?
H14A C14 H14C 109.5 . . ?
H14B C14 H14C 109.5 . . ?
C13 C15 H15A 109.5 . . ?
C13 C15 H15B 109.5 . . ?
H15A C15 H15B 109.5 . . ?
C13 C15 H15C 109.5 . . ?
H15A C15 H15C 109.5 . . ?
H15B C15 H15C 109.5 . . ?
C13 C16 H16A 109.5 . . ?
C13 C16 H16B 109.5 . . ?
H16A C16 H16B 109.5 . . ?
C13 C16 H16C 109.5 . . ?
H16A C16 H16C 109.5 . . ?
H16B C16 H16C 109.5 . . ?
Cl1 C17 Cl2 111.8(3) . . ?
Cl1 C17 H17A 109.3 . . ?
Cl2 C17 H17A 109.3 . . ?
Cl1 C17 H17B 109.3 . . ?
Cl2 C17 H17B 109.3 . . ?
H17A C17 H17B 107.9 . . ?

loop_
_geom_bond_atom_site_label_1
_geom_bond_atom_site_label_2
_geom_bond_distance
_geom_bond_site_symmetry_2
_geom_bond_publ_flag
Te1 C1 2.034(4) . ?
Te1 N1 2.286(3) . ?
Te1 N2 2.303(3) . ?
Cl1 C17 1.726(5) . ?
C1 C6 1.384(6) . ?
C1 C2 1.401(5) . ?
N1 C12 1.285(5) . ?
N1 C13 1.496(5) . ?
C2 C3 1.390(6) . ?
C2 C7 1.444(6) . ?
Cl2 C17 1.744(6) . ?
N2 C7 1.285(5) . ?
N2 C8 1.491(5) . ?
C3 C4 1.387(6) . ?
C3 H3 0.9500 . ?
C6 C5 1.398(6) . ?
C6 C12 1.449(6) . ?
C5 C4 1.393(6) . ?
C5 H5 0.9500 . ?
C4 H4 0.9500 . ?
C8 C10 1.523(7) . ?
C8 C9 1.524(7) . ?
C8 C11 1.524(6) . ?
C7 H7 0.9500 . ?
C9 H9A 0.9800 . ?
C9 H9B 0.9800 . ?
C9 H9C 0.9800 . ?
C10 H10A 0.9800 . ?
C10 H10B 0.9800 . ?
C10 H10C 0.9800 . ?
C11 H11A 0.9800 . ?
C11 H11B 0.9800 . ?
C11 H11C 0.9800 . ?
C12 H12 0.9500 . ?
C13 C15 1.516(6) . ?
C13 C14 1.525(7) . ?
C13 C16 1.526(6) . ?
C14 H14A 0.9800 . ?
C14 H14B 0.9800 . ?
C14 H14C 0.9800 . ?
C15 H15A 0.9800 . ?
C15 H15B 0.9800 . ?
C15 H15C 0.9800 . ?
C16 H16A 0.9800 . ?
C16 H16B 0.9800 . ?
C16 H16C 0.9800 . ?
C17 H17A 0.9900 . ?
C17 H17B 0.9900 . ?
